data_7158890
loop_
_publ_author_name
'Jiang, Yitian'
'Liu, Miaochang'
'Wang, Mengzhu'
'Lei, yunxiang'
'Ding, Qiuping'
'Wu, Huayue'
'Huang, Xiaobo'

_publ_section_title
;
 Unexpected synthesis, delayed emission and solid-state acidochromism of
 novel 2,7-naphthyridine derivatives obtained from
 2-(3,5-diaryl-4H-pyran-4-ylidene)malononitrile
;
_journal_name_full 'Organic &amp; Biomolecular Chemistry'
_journal_paper_doi 10.1039/D2OB01336C
_journal_year 2022
_chemical_formula_sum 'C48 H40 N4'
_chemical_formula_weight 672.84
_space_group_crystal_system monoclinic
_space_group_IT_number 14
_space_group_name_Hall '-P 2yn'
_space_group_name_H-M_alt 'P 1 21/n 1'
_atom_sites_solution_hydrogens mixed
_audit_creation_method SHELXL-2013
_audit_update_record
;
2022-05-19 deposited with the CCDC.	2022-09-21 downloaded from the CCDC.
;
_cell_angle_alpha 90
_cell_angle_beta 107.793(2)
_cell_angle_gamma 90
_cell_formula_units_Z 4
_cell_length_a 18.9851(13)
_cell_length_b 9.8420(7)
_cell_length_c 19.9967(16)
_cell_measurement_reflns_used 3886
_cell_measurement_temperature 213(2)
_cell_measurement_theta_max 51.797
_cell_measurement_theta_min 4.712
_cell_volume 3557.7(5)
_computing_cell_refinement 'Bruker SAINT'
_computing_data_collection 'Bruker APEX2'
_computing_data_reduction 'Bruker SAINT'
_computing_molecular_graphics 'Bruker SHELXTL'
_computing_publication_material 'Bruker SHELXTL'
_computing_structure_refinement 'SHELXL-2013 (Sheldrick, 2013)'
_computing_structure_solution 'SHELXS-97 (Sheldrick 2008)'
_diffrn_ambient_temperature 213(2)
_diffrn_measured_fraction_theta_full 0.996
_diffrn_measured_fraction_theta_max 0.996
_diffrn_measurement_device_type 'Bruker APEX-II CCD'
_diffrn_measurement_method '\f and \w scans'
_diffrn_radiation_type MoK\a
_diffrn_radiation_wavelength 0.71073
_diffrn_reflns_av_R_equivalents 0.0819
_diffrn_reflns_av_unetI/netI 0.0937
_diffrn_reflns_Laue_measured_fraction_full 0.996
_diffrn_reflns_Laue_measured_fraction_max 0.996
_diffrn_reflns_limit_h_max 21
_diffrn_reflns_limit_h_min -22
_diffrn_reflns_limit_k_max 10
_diffrn_reflns_limit_k_min -11
_diffrn_reflns_limit_l_max 24
_diffrn_reflns_limit_l_min -24
_diffrn_reflns_number 16646
_diffrn_reflns_point_group_measured_fraction_full 0.996
_diffrn_reflns_point_group_measured_fraction_max 0.996
_diffrn_reflns_theta_full 25.242
_diffrn_reflns_theta_max 25.500
_diffrn_reflns_theta_min 2.253
_exptl_absorpt_coefficient_mu 0.074
_exptl_absorpt_correction_T_max 0.7456
_exptl_absorpt_correction_T_min 0.4504
_exptl_absorpt_correction_type multi-scan
_exptl_absorpt_process_details sadabs
_exptl_crystal_colour yellow
_exptl_crystal_density_diffrn 1.256
_exptl_crystal_description prismatic
_exptl_crystal_F_000 1424
_exptl_crystal_size_max 0.200
_exptl_crystal_size_mid 0.150
_exptl_crystal_size_min 0.060
_refine_diff_density_max 0.205
_refine_diff_density_min -0.199
_refine_diff_density_rms 0.045
_refine_ls_extinction_coef 0.0157(14)
_refine_ls_extinction_expression Fc^*^=kFc[1+0.001xFc^2^\l^3^/sin(2\q)]^-1/4^
_refine_ls_extinction_method SHELXL
_refine_ls_goodness_of_fit_ref 1.053
_refine_ls_hydrogen_treatment mixed
_refine_ls_matrix_type full
_refine_ls_number_parameters 480
_refine_ls_number_reflns 6568
_refine_ls_number_restraints 3
_refine_ls_restrained_S_all 1.054
_refine_ls_R_factor_all 0.1008
_refine_ls_R_factor_gt 0.0603
_refine_ls_shift/su_max 0.000
_refine_ls_shift/su_mean 0.000
_refine_ls_structure_factor_coef Fsqd
_refine_ls_weighting_details 'w=1/[\s^2^(Fo^2^)+(0.0473P)^2^+0.8025P] where P=(Fo^2^+2Fc^2^)/3'
_refine_ls_weighting_scheme calc
_refine_ls_wR_factor_gt 0.1344
_refine_ls_wR_factor_ref 0.1634
_reflns_Friedel_coverage 0.000
_reflns_number_gt 4244
_reflns_number_total 6568
_reflns_threshold_expression 'I > 2\s(I)'
_cod_data_source_file d2ob01336c2.cif
_cod_data_source_block mo_ddz21105_0m
_cod_original_sg_symbol_H-M 'P 21/n'
_cod_database_code 7158890
_shelx_space_group_comment
; 
The symmetry employed for this shelxl refinement is uniquely defined 
by the following loop, which should always be used as a source of 
symmetry information in preference to the above space-group names. 
They are only intended as comments. 
;
_shelx_estimated_absorpt_t_min 0.985
_shelx_estimated_absorpt_t_max 0.996
_shelxl_version_number 2013-4

loop_
_space_group_symop_operation_xyz
'x, y, z'
'-x+1/2, y+1/2, -z+1/2'
'-x, -y, -z'
'x-1/2, -y-1/2, z-1/2'

loop_
_atom_site_label
_atom_site_type_symbol
_atom_site_fract_x
_atom_site_fract_y
_atom_site_fract_z
_atom_site_U_iso_or_equiv
_atom_site_adp_type
_atom_site_occupancy
_atom_site_site_symmetry_order
_atom_site_calc_flag
_atom_site_refinement_flags_posn
_atom_site_refinement_flags_adp
_atom_site_refinement_flags_occupancy
_atom_site_disorder_assembly
_atom_site_disorder_group
N1 N 0.26097(11) 0.4877(2) 0.52957(11) 0.0406(5) Uani 1 1 d . . . . .
N2 N 0.47486(11) 0.19436(19) 0.56686(10) 0.0370(5) Uani 1 1 d . . . . .
N3 N 0.31026(13) 0.3707(2) 0.63710(12) 0.0496(6) Uani 1 1 d D . . . .
N4 N 0.42110(12) 0.2073(2) 0.65363(11) 0.0400(5) Uani 1 1 d D . . . .
C1 C 0.31117(13) 0.3984(2) 0.57366(13) 0.0372(6) Uani 1 1 d . . . . .
C2 C 0.36663(13) 0.3379(2) 0.54622(12) 0.0318(5) Uani 1 1 d . . . . .
C3 C 0.42090(13) 0.2467(2) 0.58847(12) 0.0332(6) Uani 1 1 d . . . . .
C4 C 0.47762(13) 0.2262(2) 0.50232(13) 0.0358(6) Uani 1 1 d . . . . .
C5 C 0.42671(12) 0.3097(2) 0.45558(12) 0.0315(5) Uani 1 1 d . . . . .
C6 C 0.36953(12) 0.3690(2) 0.47788(12) 0.0304(5) Uani 1 1 d . . . . .
C7 C 0.31416(13) 0.4633(2) 0.43569(12) 0.0349(6) Uani 1 1 d . . . . .
C8 C 0.26348(14) 0.5205(3) 0.46264(13) 0.0401(6) Uani 1 1 d . . . . .
C9 C 0.20819(16) 0.6237(3) 0.42270(15) 0.0596(8) Uani 1 1 d . . . . .
H9A H 0.1590 0.5843 0.4093 0.089 Uiso 1 1 calc R U . . .
H9B H 0.2203 0.6509 0.3809 0.089 Uiso 1 1 calc R U . . .
H9C H 0.2096 0.7026 0.4522 0.089 Uiso 1 1 calc R U . . .
C10 C 0.54167(15) 0.1613(3) 0.48469(14) 0.0502(7) Uani 1 1 d . . . . .
H10A H 0.5783 0.2301 0.4847 0.075 Uiso 1 1 calc R U . . .
H10B H 0.5241 0.1197 0.4386 0.075 Uiso 1 1 calc R U . . .
H10C H 0.5638 0.0924 0.5194 0.075 Uiso 1 1 calc R U . . .
C11 C 0.20544(14) 0.5492(3) 0.55765(14) 0.0493(7) Uani 1 1 d . . . . .
H11A H 0.1850 0.4785 0.5809 0.059 Uiso 1 1 calc R U . . .
H11B H 0.1649 0.5848 0.5185 0.059 Uiso 1 1 calc R U . . .
C12 C 0.23576(14) 0.6632(3) 0.60955(14) 0.0457(7) Uani 1 1 d . . . . .
C13 C 0.29432(17) 0.7422(3) 0.60661(16) 0.0618(8) Uani 1 1 d . . . . .
H13 H 0.3185 0.7225 0.5732 0.074 Uiso 1 1 calc R U . . .
C14 C 0.3182(2) 0.8503(3) 0.65204(17) 0.0716(9) Uani 1 1 d . . . . .
H14 H 0.3584 0.9035 0.6494 0.086 Uiso 1 1 calc R U . . .
C15 C 0.2834(2) 0.8798(4) 0.70073(19) 0.0851(11) Uani 1 1 d . . . . .
H15 H 0.2988 0.9541 0.7312 0.102 Uiso 1 1 calc R U . . .
C16 C 0.2257(2) 0.8002(5) 0.7046(2) 0.0921(13) Uani 1 1 d . . . . .
H16 H 0.2017 0.8199 0.7382 0.111 Uiso 1 1 calc R U . . .
C17 C 0.20241(17) 0.6919(4) 0.66002(16) 0.0675(9) Uani 1 1 d . . . . .
H17 H 0.1634 0.6370 0.6640 0.081 Uiso 1 1 calc R U . . .
C18 C 0.47967(14) 0.1238(2) 0.69784(13) 0.0420(6) Uani 1 1 d . . . . .
H18A H 0.5274 0.1564 0.6949 0.050 Uiso 1 1 calc R U . . .
H18B H 0.4731 0.0300 0.6806 0.050 Uiso 1 1 calc R U . . .
C19 C 0.48045(13) 0.1262(2) 0.77305(13) 0.0371(6) Uani 1 1 d . . . . .
C20 C 0.48038(15) 0.2473(3) 0.80825(14) 0.0468(7) Uani 1 1 d . . . . .
H20 H 0.4766 0.3300 0.7838 0.056 Uiso 1 1 calc R U . . .
C21 C 0.48581(16) 0.2484(3) 0.87849(15) 0.0553(8) Uani 1 1 d . . . . .
H21 H 0.4856 0.3317 0.9015 0.066 Uiso 1 1 calc R U . . .
C22 C 0.49157(16) 0.1283(3) 0.91551(15) 0.0560(8) Uani 1 1 d . . . . .
H22 H 0.4964 0.1292 0.9637 0.067 Uiso 1 1 calc R U . . .
C23 C 0.49013(17) 0.0077(3) 0.88079(15) 0.0579(8) Uani 1 1 d . . . . .
H23 H 0.4929 -0.0748 0.9052 0.069 Uiso 1 1 calc R U . . .
C24 C 0.48459(16) 0.0063(3) 0.81034(14) 0.0490(7) Uani 1 1 d . . . . .
H24 H 0.4836 -0.0773 0.7873 0.059 Uiso 1 1 calc R U . . .
C25 C 0.30655(13) 0.4940(2) 0.36034(13) 0.0349(6) Uani 1 1 d . . . . .
C26 C 0.25229(14) 0.4276(3) 0.30801(13) 0.0446(7) Uani 1 1 d . . . . .
H26 H 0.2213 0.3647 0.3206 0.054 Uiso 1 1 calc R U . . .
C27 C 0.24283(14) 0.4520(3) 0.23792(14) 0.0447(7) Uani 1 1 d . . . . .
H27 H 0.2054 0.4053 0.2039 0.054 Uiso 1 1 calc R U . . .
C28 C 0.28683(13) 0.5430(2) 0.21617(13) 0.0365(6) Uani 1 1 d . . . . .
C29 C 0.34038(14) 0.6122(2) 0.26906(13) 0.0405(6) Uani 1 1 d . . . . .
H29 H 0.3710 0.6759 0.2564 0.049 Uiso 1 1 calc R U . . .
C30 C 0.34942(14) 0.5891(2) 0.33937(13) 0.0400(6) Uani 1 1 d . . . . .
H30 H 0.3852 0.6388 0.3735 0.048 Uiso 1 1 calc R U . . .
C31 C 0.27804(13) 0.5641(2) 0.13842(13) 0.0352(6) Uani 1 1 d . U . . .
C32 C 0.22069(18) 0.5104(3) 0.08878(15) 0.0608(8) Uani 1 1 d . . . . .
H32 H 0.1847 0.4614 0.1022 0.073 Uiso 1 1 calc R U . . .
C33 C 0.21317(17) 0.5253(3) 0.01845(15) 0.0638(9) Uani 1 1 d . . . . .
H33 H 0.1727 0.4853 -0.0153 0.077 Uiso 1 1 calc R U . . .
C34 C 0.26452(17) 0.5984(3) -0.00286(16) 0.0562(8) Uani 1 1 d . . . . .
H34 H 0.2602 0.6067 -0.0508 0.067 Uiso 1 1 calc R U . . .
C35 C 0.32176(16) 0.6585(3) 0.04702(16) 0.0568(8) Uani 1 1 d . . . . .
H35 H 0.3561 0.7122 0.0336 0.068 Uiso 1 1 calc R U . . .
C36 C 0.32914(16) 0.6400(3) 0.11813(15) 0.0549(8) Uani 1 1 d . U . . .
H36 H 0.3693 0.6796 0.1524 0.066 Uiso 1 1 calc R U . . .
C37 C 0.44053(13) 0.3314(2) 0.38615(12) 0.0318(6) Uani 1 1 d . . . . .
C38 C 0.40360(13) 0.2579(2) 0.32678(13) 0.0376(6) Uani 1 1 d . . . . .
H38 H 0.3651 0.1989 0.3280 0.045 Uiso 1 1 calc R U . . .
C39 C 0.42272(14) 0.2704(2) 0.26551(13) 0.0390(6) Uani 1 1 d . . . . .
H39 H 0.3961 0.2209 0.2256 0.047 Uiso 1 1 calc R U . . .
C40 C 0.48040(13) 0.3544(2) 0.26164(13) 0.0337(6) Uani 1 1 d . . . . .
C41 C 0.51791(14) 0.4272(2) 0.32161(13) 0.0387(6) Uani 1 1 d . . . . .
H41 H 0.5572 0.4845 0.3209 0.046 Uiso 1 1 calc R U . . .
C42 C 0.49785(13) 0.4158(2) 0.38234(12) 0.0357(6) Uani 1 1 d . . . . .
H42 H 0.5237 0.4666 0.4221 0.043 Uiso 1 1 calc R U . . .
C43 C 0.50259(14) 0.3646(2) 0.19504(13) 0.0344(6) Uani 1 1 d . . . . .
C44 C 0.57655(16) 0.3740(3) 0.19943(15) 0.0506(7) Uani 1 1 d . . . . .
H44 H 0.6129 0.3766 0.2436 0.061 Uiso 1 1 calc R U . . .
C45 C 0.59716(18) 0.3796(3) 0.13850(17) 0.0604(9) Uani 1 1 d . . . . .
H45 H 0.6474 0.3855 0.1413 0.072 Uiso 1 1 calc R U . . .
C46 C 0.5436(2) 0.3765(3) 0.07396(17) 0.0587(8) Uani 1 1 d . . . . .
H46 H 0.5573 0.3807 0.0327 0.070 Uiso 1 1 calc R U . . .
C47 C 0.47077(19) 0.3674(3) 0.06971(15) 0.0546(8) Uani 1 1 d . . . . .
H47 H 0.4344 0.3648 0.0256 0.066 Uiso 1 1 calc R U . . .
C48 C 0.45000(16) 0.3618(2) 0.13122(14) 0.0458(7) Uani 1 1 d . . . . .
H48 H 0.3997 0.3561 0.1283 0.055 Uiso 1 1 calc R U . . .
H3 H 0.2765(12) 0.418(2) 0.6464(14) 0.056(8) Uiso 1 1 d D . . . .
H4 H 0.3875(12) 0.248(2) 0.6682(12) 0.047(8) Uiso 1 1 d D . . . .

loop_
_atom_site_aniso_label
_atom_site_aniso_U_11
_atom_site_aniso_U_22
_atom_site_aniso_U_33
_atom_site_aniso_U_23
_atom_site_aniso_U_13
_atom_site_aniso_U_12
N1 0.0342(12) 0.0496(13) 0.0397(13) -0.0034(10) 0.0139(10) 0.0103(10)
N2 0.0422(12) 0.0342(11) 0.0388(13) 0.0005(9) 0.0187(10) 0.0033(9)
N3 0.0538(15) 0.0575(15) 0.0485(15) 0.0045(12) 0.0318(13) 0.0131(12)
N4 0.0448(13) 0.0435(12) 0.0371(13) 0.0071(10) 0.0203(11) 0.0073(11)
C1 0.0377(14) 0.0395(14) 0.0379(15) -0.0006(11) 0.0166(12) -0.0004(11)
C2 0.0339(13) 0.0301(12) 0.0353(14) -0.0027(10) 0.0162(11) -0.0012(10)
C3 0.0401(14) 0.0284(12) 0.0348(14) -0.0006(10) 0.0171(12) -0.0030(11)
C4 0.0398(14) 0.0329(12) 0.0392(15) 0.0004(11) 0.0185(12) 0.0018(11)
C5 0.0344(13) 0.0305(12) 0.0326(14) -0.0019(10) 0.0147(11) -0.0033(10)
C6 0.0329(13) 0.0268(11) 0.0330(14) -0.0026(10) 0.0124(11) -0.0040(10)
C7 0.0384(14) 0.0326(12) 0.0342(14) -0.0015(11) 0.0118(12) 0.0007(11)
C8 0.0365(14) 0.0442(15) 0.0375(15) -0.0026(12) 0.0080(12) 0.0055(12)
C9 0.0568(19) 0.072(2) 0.0489(18) 0.0017(15) 0.0141(15) 0.0252(16)
C10 0.0539(17) 0.0532(16) 0.0517(18) 0.0094(14) 0.0284(15) 0.0177(14)
C11 0.0375(15) 0.0621(18) 0.0525(18) -0.0049(14) 0.0202(14) 0.0112(13)
C12 0.0426(16) 0.0536(16) 0.0453(17) -0.0003(13) 0.0197(14) 0.0125(13)
C13 0.069(2) 0.068(2) 0.055(2) -0.0062(16) 0.0288(17) -0.0008(17)
C14 0.083(3) 0.064(2) 0.065(2) -0.0084(18) 0.019(2) -0.0119(18)
C15 0.101(3) 0.074(2) 0.073(3) -0.032(2) 0.017(2) 0.013(2)
C16 0.083(3) 0.122(3) 0.082(3) -0.043(3) 0.040(2) 0.009(3)
C17 0.0564(19) 0.093(2) 0.063(2) -0.0202(19) 0.0315(17) 0.0081(18)
C18 0.0497(16) 0.0391(14) 0.0399(16) 0.0015(12) 0.0179(13) 0.0039(12)
C19 0.0401(14) 0.0357(13) 0.0375(15) 0.0037(11) 0.0148(12) 0.0004(11)
C20 0.0628(18) 0.0316(14) 0.0484(17) 0.0029(12) 0.0205(15) -0.0036(12)
C21 0.074(2) 0.0452(17) 0.0475(18) -0.0075(14) 0.0192(16) -0.0045(15)
C22 0.071(2) 0.0603(19) 0.0401(17) 0.0062(15) 0.0221(16) 0.0036(16)
C23 0.086(2) 0.0431(16) 0.0489(19) 0.0150(14) 0.0273(17) 0.0119(15)
C24 0.071(2) 0.0331(14) 0.0470(17) 0.0036(12) 0.0248(15) 0.0065(13)
C25 0.0376(14) 0.0302(12) 0.0366(15) 0.0010(11) 0.0108(12) 0.0049(11)
C26 0.0443(16) 0.0519(16) 0.0381(16) 0.0037(13) 0.0131(13) -0.0109(13)
C27 0.0420(16) 0.0506(16) 0.0395(16) 0.0005(13) 0.0092(13) -0.0128(13)
C28 0.0363(14) 0.0317(13) 0.0417(15) 0.0032(11) 0.0122(12) 0.0047(11)
C29 0.0459(16) 0.0330(13) 0.0421(16) 0.0051(11) 0.0124(13) -0.0052(12)
C30 0.0425(15) 0.0309(13) 0.0431(16) -0.0008(11) 0.0081(13) -0.0012(11)
C31 0.0348(14) 0.0296(12) 0.0454(16) 0.0034(11) 0.0184(13) 0.0063(11)
C32 0.067(2) 0.074(2) 0.0439(18) 0.0092(15) 0.0210(17) -0.0165(17)
C33 0.063(2) 0.083(2) 0.0433(19) -0.0025(16) 0.0131(16) -0.0215(18)
C34 0.061(2) 0.0657(19) 0.0465(18) 0.0078(15) 0.0235(17) 0.0080(16)
C35 0.0508(18) 0.069(2) 0.058(2) 0.0036(16) 0.0283(16) -0.0043(15)
C36 0.0491(17) 0.0661(19) 0.0519(19) -0.0016(15) 0.0191(15) -0.0087(14)
C37 0.0364(13) 0.0292(12) 0.0335(14) -0.0016(10) 0.0160(11) 0.0006(10)
C38 0.0427(15) 0.0340(13) 0.0419(15) -0.0034(11) 0.0216(13) -0.0071(11)
C39 0.0460(15) 0.0360(13) 0.0369(15) -0.0077(11) 0.0156(13) -0.0048(12)
C40 0.0395(14) 0.0292(12) 0.0367(14) 0.0003(11) 0.0183(12) 0.0021(11)
C41 0.0434(15) 0.0358(13) 0.0419(16) -0.0008(12) 0.0206(13) -0.0066(12)
C42 0.0399(14) 0.0339(13) 0.0357(15) -0.0024(11) 0.0149(12) -0.0057(11)
C43 0.0460(15) 0.0212(11) 0.0414(16) -0.0028(10) 0.0213(13) 0.0006(11)
C44 0.0633(19) 0.0476(16) 0.0499(18) 0.0013(13) 0.0305(15) -0.0006(14)
C45 0.069(2) 0.0613(19) 0.067(2) 0.0041(16) 0.0445(19) -0.0004(16)
C46 0.095(3) 0.0445(16) 0.051(2) 0.0001(14) 0.0431(19) -0.0050(17)
C47 0.087(2) 0.0404(15) 0.0408(17) -0.0009(13) 0.0264(17) -0.0016(15)
C48 0.0616(18) 0.0308(13) 0.0516(18) -0.0012(12) 0.0272(16) -0.0033(13)

loop_
_atom_type_symbol
_atom_type_description
_atom_type_scat_dispersion_real
_atom_type_scat_dispersion_imag
_atom_type_scat_source
C C 0.0033 0.0016 'International Tables Vol C Tables 4.2.6.8 and 6.1.1.4'
H H 0.0000 0.0000 'International Tables Vol C Tables 4.2.6.8 and 6.1.1.4'
N N 0.0061 0.0033 'International Tables Vol C Tables 4.2.6.8 and 6.1.1.4'

loop_
_geom_angle_atom_site_label_1
_geom_angle_atom_site_label_2
_geom_angle_atom_site_label_3
_geom_angle
_geom_angle_site_symmetry_1
_geom_angle_site_symmetry_3
_geom_angle_publ_flag
C8 N1 C1 122.46(19) . . ?
C8 N1 C11 120.8(2) . . ?
C1 N1 C11 116.7(2) . . ?
C3 N2 C4 118.7(2) . . ?
C1 N3 H3 109.3(18) . . ?
C3 N4 C18 121.66(19) . . ?
C3 N4 H4 113.6(16) . . ?
C18 N4 H4 124.0(16) . . ?
N3 C1 N1 122.5(2) . . ?
N3 C1 C2 120.5(2) . . ?
N1 C1 C2 116.9(2) . . ?
C6 C2 C3 118.12(19) . . ?
C6 C2 C1 121.4(2) . . ?
C3 C2 C1 120.5(2) . . ?
N2 C3 N4 115.1(2) . . ?
N2 C3 C2 122.5(2) . . ?
N4 C3 C2 122.39(19) . . ?
N2 C4 C5 124.1(2) . . ?
N2 C4 C10 113.3(2) . . ?
C5 C4 C10 122.6(2) . . ?
C4 C5 C6 118.3(2) . . ?
C4 C5 C37 115.03(19) . . ?
C6 C5 C37 126.7(2) . . ?
C2 C6 C5 118.2(2) . . ?
C2 C6 C7 117.43(19) . . ?
C5 C6 C7 124.3(2) . . ?
C8 C7 C6 120.3(2) . . ?
C8 C7 C25 116.9(2) . . ?
C6 C7 C25 122.66(19) . . ?
C7 C8 N1 121.4(2) . . ?
C7 C8 C9 122.2(2) . . ?
N1 C8 C9 116.4(2) . . ?
C8 C9 H9A 109.5 . . ?
C8 C9 H9B 109.5 . . ?
H9A C9 H9B 109.5 . . ?
C8 C9 H9C 109.5 . . ?
H9A C9 H9C 109.5 . . ?
H9B C9 H9C 109.5 . . ?
C4 C10 H10A 109.5 . . ?
C4 C10 H10B 109.5 . . ?
H10A C10 H10B 109.5 . . ?
C4 C10 H10C 109.5 . . ?
H10A C10 H10C 109.5 . . ?
H10B C10 H10C 109.5 . . ?
N1 C11 C12 113.6(2) . . ?
N1 C11 H11A 108.9 . . ?
C12 C11 H11A 108.9 . . ?
N1 C11 H11B 108.9 . . ?
C12 C11 H11B 108.9 . . ?
H11A C11 H11B 107.7 . . ?
C13 C12 C17 118.4(3) . . ?
C13 C12 C11 122.2(2) . . ?
C17 C12 C11 119.4(3) . . ?
C12 C13 C14 121.0(3) . . ?
C12 C13 H13 119.5 . . ?
C14 C13 H13 119.5 . . ?
C15 C14 C13 119.9(3) . . ?
C15 C14 H14 120.0 . . ?
C13 C14 H14 120.0 . . ?
C14 C15 C16 119.3(3) . . ?
C14 C15 H15 120.3 . . ?
C16 C15 H15 120.3 . . ?
C15 C16 C17 120.8(3) . . ?
C15 C16 H16 119.6 . . ?
C17 C16 H16 119.6 . . ?
C16 C17 C12 120.5(3) . . ?
C16 C17 H17 119.8 . . ?
C12 C17 H17 119.8 . . ?
N4 C18 C19 112.0(2) . . ?
N4 C18 H18A 109.2 . . ?
C19 C18 H18A 109.2 . . ?
N4 C18 H18B 109.2 . . ?
C19 C18 H18B 109.2 . . ?
H18A C18 H18B 107.9 . . ?
C20 C19 C24 117.9(2) . . ?
C20 C19 C18 121.5(2) . . ?
C24 C19 C18 120.5(2) . . ?
C21 C20 C19 120.9(2) . . ?
C21 C20 H20 119.5 . . ?
C19 C20 H20 119.5 . . ?
C20 C21 C22 120.6(3) . . ?
C20 C21 H21 119.7 . . ?
C22 C21 H21 119.7 . . ?
C23 C22 C21 118.9(3) . . ?
C23 C22 H22 120.5 . . ?
C21 C22 H22 120.5 . . ?
C22 C23 C24 120.6(3) . . ?
C22 C23 H23 119.7 . . ?
C24 C23 H23 119.7 . . ?
C23 C24 C19 121.0(3) . . ?
C23 C24 H24 119.5 . . ?
C19 C24 H24 119.5 . . ?
C30 C25 C26 117.3(2) . . ?
C30 C25 C7 123.7(2) . . ?
C26 C25 C7 119.0(2) . . ?
C27 C26 C25 121.4(2) . . ?
C27 C26 H26 119.3 . . ?
C25 C26 H26 119.3 . . ?
C26 C27 C28 121.9(2) . . ?
C26 C27 H27 119.0 . . ?
C28 C27 H27 119.0 . . ?
C27 C28 C29 116.5(2) . . ?
C27 C28 C31 121.3(2) . . ?
C29 C28 C31 122.1(2) . . ?
C30 C29 C28 121.7(2) . . ?
C30 C29 H29 119.2 . . ?
C28 C29 H29 119.2 . . ?
C29 C30 C25 121.1(2) . . ?
C29 C30 H30 119.5 . . ?
C25 C30 H30 119.5 . . ?
C32 C31 C36 118.8(3) . . ?
C32 C31 C28 120.9(2) . . ?
C36 C31 C28 120.3(2) . . ?
C31 C32 C33 121.5(3) . . ?
C31 C32 H32 119.2 . . ?
C33 C32 H32 119.2 . . ?
C32 C33 C34 120.5(3) . . ?
C32 C33 H33 119.7 . . ?
C34 C33 H33 119.7 . . ?
C35 C34 C33 118.7(3) . . ?
C35 C34 H34 120.7 . . ?
C33 C34 H34 120.7 . . ?
C34 C35 C36 119.8(3) . . ?
C34 C35 H35 120.1 . . ?
C36 C35 H35 120.1 . . ?
C31 C36 C35 120.6(3) . . ?
C31 C36 H36 119.7 . . ?
C35 C36 H36 119.7 . . ?
C38 C37 C42 117.7(2) . . ?
C38 C37 C5 122.1(2) . . ?
C42 C37 C5 119.7(2) . . ?
C37 C38 C39 120.8(2) . . ?
C37 C38 H38 119.6 . . ?
C39 C38 H38 119.6 . . ?
C38 C39 C40 121.6(2) . . ?
C38 C39 H39 119.2 . . ?
C40 C39 H39 119.2 . . ?
C41 C40 C39 117.5(2) . . ?
C41 C40 C43 121.1(2) . . ?
C39 C40 C43 121.4(2) . . ?
C42 C41 C40 120.6(2) . . ?
C42 C41 H41 119.7 . . ?
C40 C41 H41 119.7 . . ?
C41 C42 C37 121.8(2) . . ?
C41 C42 H42 119.1 . . ?
C37 C42 H42 119.1 . . ?
C48 C43 C44 120.1(2) . . ?
C48 C43 C40 120.1(2) . . ?
C44 C43 C40 119.8(2) . . ?
C43 C44 C45 120.0(3) . . ?
C43 C44 H44 120.0 . . ?
C45 C44 H44 120.0 . . ?
C46 C45 C44 119.7(3) . . ?
C46 C45 H45 120.2 . . ?
C44 C45 H45 120.2 . . ?
C47 C46 C45 120.3(3) . . ?
C47 C46 H46 119.8 . . ?
C45 C46 H46 119.8 . . ?
C46 C47 C48 120.0(3) . . ?
C46 C47 H47 120.0 . . ?
C48 C47 H47 120.0 . . ?
C43 C48 C47 120.0(3) . . ?
C43 C48 H48 120.0 . . ?
C47 C48 H48 120.0 . . ?

loop_
_geom_bond_atom_site_label_1
_geom_bond_atom_site_label_2
_geom_bond_distance
_geom_bond_site_symmetry_2
_geom_bond_publ_flag
N1 C8 1.392(3) . ?
N1 C1 1.394(3) . ?
N1 C11 1.468(3) . ?
N2 C3 1.331(3) . ?
N2 C4 1.345(3) . ?
N3 C1 1.303(3) . ?
N3 H3 0.858(16) . ?
N4 C3 1.358(3) . ?
N4 C18 1.447(3) . ?
N4 H4 0.875(16) . ?
C1 C2 1.455(3) . ?
C2 C6 1.418(3) . ?
C2 C3 1.432(3) . ?
C4 C5 1.389(3) . ?
C4 C10 1.508(3) . ?
C5 C6 1.419(3) . ?
C5 C37 1.505(3) . ?
C6 C7 1.461(3) . ?
C7 C8 1.360(3) . ?
C7 C25 1.500(3) . ?
C8 C9 1.503(3) . ?
C9 H9A 0.9700 . ?
C9 H9B 0.9700 . ?
C9 H9C 0.9700 . ?
C10 H10A 0.9700 . ?
C10 H10B 0.9700 . ?
C10 H10C 0.9700 . ?
C11 C12 1.517(4) . ?
C11 H11A 0.9800 . ?
C11 H11B 0.9800 . ?
C12 C13 1.373(4) . ?
C12 C17 1.375(3) . ?
C13 C14 1.383(4) . ?
C13 H13 0.9400 . ?
C14 C15 1.365(5) . ?
C14 H14 0.9400 . ?
C15 C16 1.367(5) . ?
C15 H15 0.9400 . ?
C16 C17 1.374(5) . ?
C16 H16 0.9400 . ?
C17 H17 0.9400 . ?
C18 C19 1.500(3) . ?
C18 H18A 0.9800 . ?
C18 H18B 0.9800 . ?
C19 C20 1.385(3) . ?
C19 C24 1.385(3) . ?
C20 C21 1.377(3) . ?
C20 H20 0.9400 . ?
C21 C22 1.382(4) . ?
C21 H21 0.9400 . ?
C22 C23 1.371(4) . ?
C22 H22 0.9400 . ?
C23 C24 1.380(4) . ?
C23 H23 0.9400 . ?
C24 H24 0.9400 . ?
C25 C30 1.387(3) . ?
C25 C26 1.387(3) . ?
C26 C27 1.379(3) . ?
C26 H26 0.9400 . ?
C27 C28 1.383(3) . ?
C27 H27 0.9400 . ?
C28 C29 1.399(3) . ?
C28 C31 1.526(3) . ?
C29 C30 1.382(3) . ?
C29 H29 0.9400 . ?
C30 H30 0.9400 . ?
C31 C32 1.338(4) . ?
C31 C36 1.380(3) . ?
C32 C33 1.377(4) . ?
C32 H32 0.9400 . ?
C33 C34 1.380(4) . ?
C33 H33 0.9400 . ?
C34 C35 1.365(4) . ?
C34 H34 0.9400 . ?
C35 C36 1.398(4) . ?
C35 H35 0.9400 . ?
C36 H36 0.9400 . ?
C37 C38 1.384(3) . ?
C37 C42 1.390(3) . ?
C38 C39 1.385(3) . ?
C38 H38 0.9400 . ?
C39 C40 1.393(3) . ?
C39 H39 0.9400 . ?
C40 C41 1.391(3) . ?
C40 C43 1.518(3) . ?
C41 C42 1.384(3) . ?
C41 H41 0.9400 . ?
C42 H42 0.9400 . ?
C43 C48 1.359(4) . ?
C43 C44 1.383(3) . ?
C44 C45 1.390(3) . ?
C44 H44 0.9400 . ?
C45 C46 1.378(4) . ?
C45 H45 0.9400 . ?
C46 C47 1.361(4) . ?
C46 H46 0.9400 . ?
C47 C48 1.403(3) . ?
C47 H47 0.9400 . ?
C48 H48 0.9400 . ?

loop_
_geom_hbond_atom_site_label_D
_geom_hbond_atom_site_label_H
_geom_hbond_atom_site_label_A
_geom_hbond_distance_DH
_geom_hbond_distance_HA
_geom_hbond_distance_DA
_geom_hbond_angle_DHA
_geom_hbond_site_symmetry_A
N4 H4 N3 0.875(16) 1.85(2) 2.588(3) 140(2) .
N4 H4 N3 0.875(16) 1.85(2) 2.588(3) 140(2) .
N4 H4 N3 0.875(16) 1.85(2) 2.588(3) 140(2) .

loop_
_geom_torsion_atom_site_label_1
_geom_torsion_atom_site_label_2
_geom_torsion_atom_site_label_3
_geom_torsion_atom_site_label_4
_geom_torsion
_geom_torsion_site_symmetry_1
_geom_torsion_site_symmetry_2
_geom_torsion_site_symmetry_3
_geom_torsion_site_symmetry_4
_geom_torsion_publ_flag
C8 N1 C1 N3 177.9(2) . . . . ?
C11 N1 C1 N3 -0.7(4) . . . . ?
C8 N1 C1 C2 -1.0(3) . . . . ?
C11 N1 C1 C2 -179.6(2) . . . . ?
N3 C1 C2 C6 -178.6(2) . . . . ?
N1 C1 C2 C6 0.3(3) . . . . ?
N3 C1 C2 C3 0.2(4) . . . . ?
N1 C1 C2 C3 179.1(2) . . . . ?
C4 N2 C3 N4 178.7(2) . . . . ?
C4 N2 C3 C2 -1.4(3) . . . . ?
C18 N4 C3 N2 5.0(3) . . . . ?
C18 N4 C3 C2 -175.0(2) . . . . ?
C6 C2 C3 N2 2.3(3) . . . . ?
C1 C2 C3 N2 -176.6(2) . . . . ?
C6 C2 C3 N4 -177.7(2) . . . . ?
C1 C2 C3 N4 3.4(3) . . . . ?
C3 N2 C4 C5 -1.0(4) . . . . ?
C3 N2 C4 C10 179.5(2) . . . . ?
N2 C4 C5 C6 2.3(4) . . . . ?
C10 C4 C5 C6 -178.3(2) . . . . ?
N2 C4 C5 C37 -179.9(2) . . . . ?
C10 C4 C5 C37 -0.5(3) . . . . ?
C3 C2 C6 C5 -0.9(3) . . . . ?
C1 C2 C6 C5 177.9(2) . . . . ?
C3 C2 C6 C7 -179.5(2) . . . . ?
C1 C2 C6 C7 -0.6(3) . . . . ?
C4 C5 C6 C2 -1.2(3) . . . . ?
C37 C5 C6 C2 -178.7(2) . . . . ?
C4 C5 C6 C7 177.2(2) . . . . ?
C37 C5 C6 C7 -0.3(4) . . . . ?
C2 C6 C7 C8 1.6(3) . . . . ?
C5 C6 C7 C8 -176.8(2) . . . . ?
C2 C6 C7 C25 -173.9(2) . . . . ?
C5 C6 C7 C25 7.7(4) . . . . ?
C6 C7 C8 N1 -2.4(4) . . . . ?
C25 C7 C8 N1 173.4(2) . . . . ?
C6 C7 C8 C9 176.6(2) . . . . ?
C25 C7 C8 C9 -7.6(4) . . . . ?
C1 N1 C8 C7 2.1(4) . . . . ?
C11 N1 C8 C7 -179.3(2) . . . . ?
C1 N1 C8 C9 -176.9(2) . . . . ?
C11 N1 C8 C9 1.7(4) . . . . ?
C8 N1 C11 C12 -102.0(3) . . . . ?
C1 N1 C11 C12 76.6(3) . . . . ?
N1 C11 C12 C13 28.5(4) . . . . ?
N1 C11 C12 C17 -153.6(3) . . . . ?
C17 C12 C13 C14 -1.6(5) . . . . ?
C11 C12 C13 C14 176.3(3) . . . . ?
C12 C13 C14 C15 -0.1(5) . . . . ?
C13 C14 C15 C16 1.1(6) . . . . ?
C14 C15 C16 C17 -0.4(6) . . . . ?
C15 C16 C17 C12 -1.3(6) . . . . ?
C13 C12 C17 C16 2.3(5) . . . . ?
C11 C12 C17 C16 -175.7(3) . . . . ?
C3 N4 C18 C19 163.6(2) . . . . ?
N4 C18 C19 C20 -51.4(3) . . . . ?
N4 C18 C19 C24 131.5(3) . . . . ?
C24 C19 C20 C21 1.3(4) . . . . ?
C18 C19 C20 C21 -175.9(2) . . . . ?
C19 C20 C21 C22 0.1(4) . . . . ?
C20 C21 C22 C23 -1.5(5) . . . . ?
C21 C22 C23 C24 1.4(5) . . . . ?
C22 C23 C24 C19 0.1(5) . . . . ?
C20 C19 C24 C23 -1.4(4) . . . . ?
C18 C19 C24 C23 175.8(3) . . . . ?
C8 C7 C25 C30 101.0(3) . . . . ?
C6 C7 C25 C30 -83.3(3) . . . . ?
C8 C7 C25 C26 -76.9(3) . . . . ?
C6 C7 C25 C26 98.8(3) . . . . ?
C30 C25 C26 C27 2.0(4) . . . . ?
C7 C25 C26 C27 180.0(2) . . . . ?
C25 C26 C27 C28 0.2(4) . . . . ?
C26 C27 C28 C29 -1.7(4) . . . . ?
C26 C27 C28 C31 177.1(2) . . . . ?
C27 C28 C29 C30 0.9(4) . . . . ?
C31 C28 C29 C30 -177.9(2) . . . . ?
C28 C29 C30 C25 1.4(4) . . . . ?
C26 C25 C30 C29 -2.7(3) . . . . ?
C7 C25 C30 C29 179.3(2) . . . . ?
C27 C28 C31 C32 9.9(4) . . . . ?
C29 C28 C31 C32 -171.4(3) . . . . ?
C27 C28 C31 C36 -170.6(2) . . . . ?
C29 C28 C31 C36 8.2(3) . . . . ?
C36 C31 C32 C33 2.3(4) . . . . ?
C28 C31 C32 C33 -178.1(3) . . . . ?
C31 C32 C33 C34 -1.0(5) . . . . ?
C32 C33 C34 C35 -1.7(5) . . . . ?
C33 C34 C35 C36 2.9(4) . . . . ?
C32 C31 C36 C35 -1.1(4) . . . . ?
C28 C31 C36 C35 179.4(2) . . . . ?
C34 C35 C36 C31 -1.5(4) . . . . ?
C4 C5 C37 C38 98.2(3) . . . . ?
C6 C5 C37 C38 -84.2(3) . . . . ?
C4 C5 C37 C42 -74.1(3) . . . . ?
C6 C5 C37 C42 103.5(3) . . . . ?
C42 C37 C38 C39 -1.0(4) . . . . ?
C5 C37 C38 C39 -173.5(2) . . . . ?
C37 C38 C39 C40 1.4(4) . . . . ?
C38 C39 C40 C41 -0.7(4) . . . . ?
C38 C39 C40 C43 178.2(2) . . . . ?
C39 C40 C41 C42 -0.3(4) . . . . ?
C43 C40 C41 C42 -179.2(2) . . . . ?
C40 C41 C42 C37 0.6(4) . . . . ?
C38 C37 C42 C41 0.0(4) . . . . ?
C5 C37 C42 C41 172.7(2) . . . . ?
C41 C40 C43 C48 -143.6(2) . . . . ?
C39 C40 C43 C48 37.5(3) . . . . ?
C41 C40 C43 C44 37.7(3) . . . . ?
C39 C40 C43 C44 -141.2(2) . . . . ?
C48 C43 C44 C45 -0.4(4) . . . . ?
C40 C43 C44 C45 178.2(2) . . . . ?
C43 C44 C45 C46 0.3(4) . . . . ?
C44 C45 C46 C47 -0.3(4) . . . . ?
C45 C46 C47 C48 0.3(4) . . . . ?
C44 C43 C48 C47 0.5(4) . . . . ?
C40 C43 C48 C47 -178.2(2) . . . . ?
C46 C47 C48 C43 -0.4(4) . . . . ?
